data_4504967
loop_
_publ_author_name
'Cannon, Amy S.'
'Foxman, Bruce M.'
'Guarrera, Donna J.'
'Warner, John C.'

_publ_section_title
;
 Noncovalent Derivatives of Hydroquinone:&#x2009; Complexes with Trigonal
 Planar Tris(N,N-dialkyl)trimesamides
;
_journal_issue 2
_journal_name_full 'Crystal Growth &amp; Design'
_journal_page_first 407
_journal_paper_doi 10.1021/cg049702g
_journal_volume 5
_journal_year 2005
_chemical_formula_moiety 'C30 H42 N3 O6'
_chemical_formula_sum 'C30 H42 N3 O6'
_chemical_formula_weight 540.68
_space_group_IT_number 14
_symmetry_cell_setting monoclinic
_symmetry_space_group_name_Hall '-P 2ybc'
_symmetry_space_group_name_H-M 'P 1 21/c 1'
_atom_sites_solution_hydrogens geom
_atom_sites_solution_primary direct
_audit_creation_date 04-08-02
_audit_creation_method CRYSTALS_ver_12.39
_cell_angle_alpha 90
_cell_angle_beta 95.14(4)
_cell_angle_gamma 90
_cell_formula_units_Z 4
_cell_length_a 14.617(6)
_cell_length_b 12.448(5)
_cell_length_c 16.846(7)
_cell_measurement_reflns_used 12
_cell_measurement_temperature 294
_cell_measurement_theta_max 13
_cell_measurement_theta_min 12
_cell_volume 3053(2)
_computing_cell_refinement 'Cad4 Express, (Straver, 1992)'
_computing_data_collection 'Cad4 Express, (Straver, 1992)'
_computing_data_reduction 'RC93 (Watkin, Prout & Lilley, 1994)'
_computing_molecular_graphics 'CAMERON (Watkin et al 1996)'
_computing_publication_material 'CRYSTALS (Betteridge et al 2003)'
_computing_structure_refinement 'CRYSTALS (Betteridge et al 2003)'
_computing_structure_solution 'USER DEFINED STRUCTURE SOLUTION'
_diffrn_ambient_temperature 294
_diffrn_measured_fraction_theta_full 0.998
_diffrn_measured_fraction_theta_max 0.998
_diffrn_measurement_device_type 'Enraf-Nonius CAD4'
_diffrn_measurement_method \w/2\q
_diffrn_radiation_monochromator graphite
_diffrn_radiation_type 'Mo K\a'
_diffrn_radiation_wavelength 0.71073
_diffrn_reflns_av_R_equivalents 0.034
_diffrn_reflns_limit_h_max 15
_diffrn_reflns_limit_h_min 0
_diffrn_reflns_limit_k_max 13
_diffrn_reflns_limit_k_min 0
_diffrn_reflns_limit_l_max 17
_diffrn_reflns_limit_l_min -17
_diffrn_reflns_number 3885
_diffrn_reflns_theta_full 21.967
_diffrn_reflns_theta_max 21.967
_diffrn_reflns_theta_min 2.037
_diffrn_standards_decay_% 0.00
_diffrn_standards_interval_time 100
_diffrn_standards_number 3
_exptl_absorpt_coefficient_mu 0.082
_exptl_absorpt_correction_T_max 0.97
_exptl_absorpt_correction_T_min 0.96
_exptl_absorpt_correction_type psi-scan
_exptl_absorpt_process_details
; 
 Azimutal absorption correction (North et al, 1968) 
;
_exptl_crystal_colour gold
_exptl_crystal_density_diffrn 1.176
_exptl_crystal_description box
_exptl_crystal_F_000 1164
_exptl_crystal_size_max 0.64
_exptl_crystal_size_mid 0.50
_exptl_crystal_size_min 0.34
_refine_diff_density_max 0.41
_refine_diff_density_min -0.29
_refine_ls_extinction_coef 1750(130)
_refine_ls_extinction_method 'Larson 1970 Crystallographic Computing eq 22'
_refine_ls_goodness_of_fit_ref 1.1158
_refine_ls_hydrogen_treatment mixed
_refine_ls_matrix_type full
_refine_ls_number_parameters 365
_refine_ls_number_reflns 2724
_refine_ls_number_restraints 0
_refine_ls_R_factor_all 0.0988
_refine_ls_R_factor_gt 0.0618
_refine_ls_shift/su_max 0.002426
_refine_ls_structure_factor_coef F
_refine_ls_weighting_details
;
 Method, part 1, Chebychev polynomial, (Watkin, 1994, Prince, 1982) 
 [weight] = 1.0/[A~0~*T~0~(x)+A~1~*T~1~(x) ... +A~n-1~]*T~n-1~(x)] 
 where A~i~ are the Chebychev coefficients listed below and x= Fcalc/Fmax 
 Method = Robust Weighting (Prince, 1982) 
 W = [weight] * [1-(deltaF/6*sigmaF)^2^]^2^ 
 A~i~ are: 
 7.82 0.134 5.35 1.18 -0.525 
;
_refine_ls_weighting_scheme calc
_refine_ls_wR_factor_all 0.0749
_refine_ls_wR_factor_gt 0.0653
_refine_ls_wR_factor_ref 0.0653
_reflns_limit_h_max 15
_reflns_limit_h_min -15
_reflns_limit_k_max 13
_reflns_limit_k_min 0
_reflns_limit_l_max 17
_reflns_limit_l_min 0
_reflns_number_gt 2724
_reflns_number_total 3711
_reflns_threshold_expression I>1.96u(I)
_oxford_diffrn_Wilson_B_factor 0.00
_oxford_diffrn_Wilson_scale 0.00
_oxford_refine_ls_scale 2.566(9)
_cod_data_source_file cg049702gsi20040826_073517.cif
_cod_data_source_block Compound_4
_cod_depositor_comments
;
The following automatic conversions were performed:

'_symmetry_cell_setting' value 'Monoclinic' changed to 'monoclinic'
according to /home/saulius/struct/CIF-dictionaries/cif_core.dic
dictionary named 'cif_core.dic' version 2.4.1 from 2010-06-29.

Automatic conversion script
Id: cif_fix_values 1715 2011-07-08 13:25:40Z adriana 
;
_cod_original_sg_symbol_H-M 'P 1 21/c 1 '
_cod_database_code 4504967

loop_
_symmetry_equiv_pos_as_xyz
x,y,z
-x,-y,-z
-x,y+1/2,-z+1/2
x,-y+1/2,z+1/2

loop_
_atom_site_label
_atom_site_type_symbol
_atom_site_fract_x
_atom_site_fract_y
_atom_site_fract_z
_atom_site_U_iso_or_equiv
_atom_site_occupancy
_atom_site_adp_type
N1 N 0.72264(18) 0.0072(2) 0.30713(15) 0.0504 1.0000 Uani
N2 N 0.9164(2) 0.4018(2) 0.40163(19) 0.0652 1.0000 Uani
N3 N 0.65775(18) 0.1383(2) 0.67791(14) 0.0490 1.0000 Uani
O1 O 0.59037(16) 0.0372(2) 0.36127(15) 0.0696 1.0000 Uani
O2 O 0.8191(2) 0.4726(2) 0.4805(2) 0.0928 1.0000 Uani
O3 O 0.81177(17) 0.1230(2) 0.68806(14) 0.0733 1.0000 Uani
O4 O 0.4408(2) 0.0824(2) 0.4425(2) 0.0840 1.0000 Uani
O5 O 0.3485(2) 0.5091(2) 0.4676(2) 0.0890 1.0000 Uani
O6 O 0.9790(2) 0.1335(3) 0.6285(2) 0.0986 1.0000 Uani
C1 C 0.71962(19) 0.1265(2) 0.42257(17) 0.0385 1.0000 Uani
C2 C 0.7693(2) 0.2175(3) 0.40448(18) 0.0428 1.0000 Uani
C3 C 0.8057(2) 0.2864(2) 0.46411(19) 0.0435 1.0000 Uani
C4 C 0.7931(2) 0.2625(3) 0.54273(18) 0.0452 1.0000 Uani
C5 C 0.7430(2) 0.1728(2) 0.56173(17) 0.0417 1.0000 Uani
C6 C 0.7054(2) 0.1062(2) 0.50142(18) 0.0414 1.0000 Uani
C7 C 0.6738(2) 0.0536(3) 0.36034(18) 0.0444 1.0000 Uani
C8 C 0.8220(2) 0.0147(3) 0.3065(2) 0.0595 1.0000 Uani
C9 C 0.8505(4) 0.0785(4) 0.2374(3) 0.0990 1.0000 Uani
C10 C 0.6758(3) -0.0653(3) 0.2480(2) 0.0729 1.0000 Uani
C11 C 0.6825(4) -0.1804(4) 0.2723(4) 0.1139 1.0000 Uani
C12 C 0.8490(2) 0.3926(3) 0.4479(2) 0.0534 1.0000 Uani
C13 C 0.9638(3) 0.3111(4) 0.3671(3) 0.1005 1.0000 Uani
C14 C 1.0568(5) 0.3114(5) 0.3679(6) 0.1640 1.0000 Uani
C15 C 0.9529(3) 0.5164(4) 0.3898(3) 0.1018 1.0000 Uani
C16 C 0.8959(5) 0.5681(6) 0.3294(4) 0.1341 1.0000 Uani
C17 C 0.7384(2) 0.1434(3) 0.64809(18) 0.0466 1.0000 Uani
C18 C 0.5716(2) 0.1781(3) 0.6369(2) 0.0581 1.0000 Uani
C19 C 0.5511(3) 0.2918(4) 0.6581(3) 0.0936 1.0000 Uani
C20 C 0.6544(3) 0.0989(3) 0.7603(2) 0.0674 1.0000 Uani
C21 C 0.6290(3) -0.0164(4) 0.7631(3) 0.0917 1.0000 Uani
C22 C 0.4198(2) 0.1888(3) 0.4477(2) 0.0571 1.0000 Uani
C23 C 0.4784(2) 0.2688(3) 0.4304(2) 0.0592 1.0000 Uani
C24 C 0.4540(2) 0.3749(3) 0.4379(2) 0.0619 1.0000 Uani
C25 C 0.3699(2) 0.4018(3) 0.4629(2) 0.0583 1.0000 Uani
C26 C 0.3118(2) 0.3218(3) 0.4813(2) 0.0672 1.0000 Uani
C27 C 0.3364(3) 0.2157(3) 0.4736(3) 0.0735 1.0000 Uani
C28 C 0.9872(3) 0.0669(4) 0.5644(3) 0.0774 1.0000 Uani
C29 C 0.9296(3) -0.0187(4) 0.5469(3) 0.0819 1.0000 Uani
C30 C 1.0585(3) 0.0851(4) 0.5174(3) 0.0830 1.0000 Uani
H4 H 0.492(3) 0.068(4) 0.423(3) 0.099(15) 1.0000 Uiso
H5 H 0.290(4) 0.514(4) 0.489(3) 0.125(18) 1.0000 Uiso
H6 H 0.920(4) 0.127(4) 0.644(3) 0.119(18) 1.0000 Uiso
H21 H 0.7785 0.2326 0.3505 0.0514 1.0000 Uiso
H41 H 0.8190 0.3080 0.5841 0.0540 1.0000 Uiso
H61 H 0.6696 0.0460 0.5143 0.0496 1.0000 Uiso
H81 H 0.8464 0.0481 0.3545 0.0717 1.0000 Uiso
H82 H 0.8463 -0.0558 0.3037 0.0717 1.0000 Uiso
H91 H 0.9157 0.0810 0.2397 0.1225 1.0000 Uiso
H92 H 0.8270 0.1495 0.2398 0.1225 1.0000 Uiso
H93 H 0.8270 0.0456 0.1890 0.1225 1.0000 Uiso
H101 H 0.7027 -0.0571 0.1991 0.0875 1.0000 Uiso
H102 H 0.6128 -0.0459 0.2408 0.0875 1.0000 Uiso
H111 H 0.6513 -0.2237 0.2322 0.1354 1.0000 Uiso
H112 H 0.7454 -0.2010 0.2793 0.1354 1.0000 Uiso
H113 H 0.6554 -0.1898 0.3211 0.1354 1.0000 Uiso
H131 H 0.9477 0.2484 0.3949 0.1253 1.0000 Uiso
H132 H 0.9400 0.3059 0.3128 0.1253 1.0000 Uiso
H141 H 1.0761 0.2476 0.3435 0.2082 1.0000 Uiso
H142 H 1.0830 0.3147 0.4214 0.2082 1.0000 Uiso
H143 H 1.0754 0.3721 0.3394 0.2082 1.0000 Uiso
H151 H 1.0143 0.5131 0.3750 0.1255 1.0000 Uiso
H152 H 0.9528 0.5558 0.4384 0.1255 1.0000 Uiso
H161 H 0.9179 0.6385 0.3218 0.1619 1.0000 Uiso
H162 H 0.8967 0.5281 0.2814 0.1619 1.0000 Uiso
H163 H 0.8352 0.5709 0.3448 0.1619 1.0000 Uiso
H181 H 0.5227 0.1337 0.6509 0.0705 1.0000 Uiso
H182 H 0.5759 0.1740 0.5810 0.0705 1.0000 Uiso
H191 H 0.4950 0.3137 0.6300 0.1124 1.0000 Uiso
H192 H 0.5462 0.2969 0.7138 0.1124 1.0000 Uiso
H193 H 0.5994 0.3372 0.6440 0.1124 1.0000 Uiso
H201 H 0.7129 0.1087 0.7883 0.0813 1.0000 Uiso
H202 H 0.6099 0.1398 0.7850 0.0813 1.0000 Uiso
H211 H 0.6276 -0.0381 0.8171 0.1090 1.0000 Uiso
H212 H 0.6732 -0.0581 0.7387 0.1090 1.0000 Uiso
H213 H 0.5702 -0.0270 0.7355 0.1090 1.0000 Uiso
H231 H 0.5365 0.2510 0.4129 0.0713 1.0000 Uiso
H241 H 0.4955 0.4299 0.4257 0.0745 1.0000 Uiso
H261 H 0.2540 0.3394 0.4994 0.0818 1.0000 Uiso
H271 H 0.2953 0.1606 0.4866 0.0902 1.0000 Uiso
H291 H 0.8812 -0.0327 0.5795 0.0983 1.0000 Uiso
H301 H 1.0995 0.1432 0.5292 0.0998 1.0000 Uiso

loop_
_atom_site_aniso_label
_atom_site_aniso_U_11
_atom_site_aniso_U_22
_atom_site_aniso_U_33
_atom_site_aniso_U_23
_atom_site_aniso_U_13
_atom_site_aniso_U_12
N1 0.0534(16) 0.0569(17) 0.0412(15) -0.0105(13) 0.0050(13) 0.0079(13)
N2 0.0644(19) 0.0491(18) 0.087(2) 0.0119(16) 0.0336(17) -0.0009(15)
N3 0.0549(17) 0.0548(17) 0.0380(15) -0.0021(13) 0.0071(13) -0.0053(13)
O1 0.0454(15) 0.0887(19) 0.0747(17) -0.0301(14) 0.0057(11) -0.0069(13)
O2 0.095(2) 0.0458(16) 0.148(3) -0.0117(17) 0.067(2) -0.0070(14)
O3 0.0603(16) 0.109(2) 0.0493(14) 0.0169(14) -0.0043(12) 0.0024(14)
O4 0.0750(19) 0.0564(19) 0.126(3) -0.0030(15) 0.0387(18) 0.0066(15)
O5 0.0783(19) 0.0525(18) 0.141(3) 0.0074(16) 0.0363(19) 0.0042(14)
O6 0.064(2) 0.130(3) 0.101(3) -0.007(2) 0.0051(17) 0.0105(19)
C1 0.0352(16) 0.0414(18) 0.0389(18) 0.0001(14) 0.0031(13) 0.0058(14)
C2 0.0397(17) 0.048(2) 0.0409(18) 0.0001(15) 0.0078(14) 0.0077(15)
C3 0.0440(18) 0.0361(18) 0.052(2) 0.0023(15) 0.0114(15) 0.0037(14)
C4 0.0437(18) 0.047(2) 0.045(2) -0.0051(15) 0.0023(14) -0.0008(15)
C5 0.0391(16) 0.0441(19) 0.0424(19) -0.0022(15) 0.0059(14) -0.0013(15)
C6 0.0392(16) 0.0372(18) 0.048(2) 0.0004(15) 0.0048(14) 0.0003(13)
C7 0.044(2) 0.049(2) 0.0405(18) -0.0032(15) 0.0036(14) 0.0025(15)
C8 0.052(2) 0.064(2) 0.063(2) -0.0104(18) 0.0109(17) 0.0140(17)
C9 0.115(4) 0.098(4) 0.093(3) -0.018(3) 0.060(3) -0.008(3)
C10 0.079(3) 0.082(3) 0.057(2) -0.029(2) 0.001(2) 0.002(2)
C11 0.133(5) 0.072(3) 0.134(5) -0.032(3) -0.003(4) -0.009(3)
C12 0.056(2) 0.041(2) 0.066(2) 0.0028(17) 0.0207(18) 0.0004(16)
C13 0.082(3) 0.077(3) 0.152(5) 0.005(3) 0.061(3) 0.003(2)
C14 0.125(5) 0.090(4) 0.294(10) 0.024(5) 0.111(6) 0.017(3)
C15 0.091(3) 0.109(4) 0.112(4) 0.042(3) 0.046(3) 0.025(3)
C16 0.144(5) 0.150(6) 0.106(4) 0.010(4) -0.003(4) -0.042(4)
C17 0.053(2) 0.047(2) 0.0397(18) 0.0003(15) 0.0064(17) -0.0031(16)
C18 0.052(2) 0.065(2) 0.059(2) -0.0078(18) 0.0159(17) -0.0012(18)
C19 0.096(3) 0.072(3) 0.114(4) -0.003(3) 0.015(3) 0.013(2)
C20 0.079(3) 0.077(3) 0.047(2) 0.0022(19) 0.0123(19) -0.014(2)
C21 0.098(3) 0.094(3) 0.079(3) 0.028(3) -0.010(2) -0.032(3)
C22 0.056(2) 0.047(2) 0.070(2) 0.0000(17) 0.0125(18) 0.0089(17)
C23 0.050(2) 0.060(2) 0.068(2) 0.0044(18) 0.0118(17) 0.0037(18)
C24 0.054(2) 0.057(2) 0.075(3) 0.0083(19) 0.0095(18) -0.0011(18)
C25 0.052(2) 0.051(2) 0.072(2) 0.0027(18) 0.0089(18) 0.0031(18)
C26 0.051(2) 0.059(3) 0.094(3) -0.002(2) 0.020(2) 0.0031(19)
C27 0.058(2) 0.055(3) 0.110(3) 0.006(2) 0.026(2) -0.0006(19)
C28 0.054(2) 0.096(3) 0.081(3) 0.012(3) -0.003(2) 0.018(2)
C29 0.058(3) 0.104(4) 0.086(3) 0.024(3) 0.015(2) 0.013(3)
C30 0.055(2) 0.100(3) 0.094(3) 0.021(3) 0.003(2) 0.009(2)

loop_
_atom_type_symbol
_atom_type_scat_dispersion_real
_atom_type_scat_dispersion_imag
_atom_type_scat_Cromer_Mann_a1
_atom_type_scat_Cromer_Mann_b1
_atom_type_scat_Cromer_Mann_a2
_atom_type_scat_Cromer_Mann_b2
_atom_type_scat_Cromer_Mann_a3
_atom_type_scat_Cromer_Mann_b3
_atom_type_scat_Cromer_Mann_a4
_atom_type_scat_Cromer_Mann_b4
_atom_type_scat_Cromer_Mann_c
_atom_type_scat_source
C 0.0033 0.0016 2.3100 20.8439 1.0200 10.2075 1.5886 0.5687 0.8650 51.6512 0.2156 'International Tables Vol C 4.2.6.8 and 6.1.1.4'
H 0.0000 0.0000 0.4930 10.5109 0.3229 26.1257 0.1402 3.1424 0.0408 57.7998 0.0030 'International Tables Vol C 4.2.6.8 and 6.1.1.4'
O 0.0106 0.0060 3.0485 13.2771 2.2868 5.7011 1.5463 0.3239 0.8670 32.9089 0.2508 'International Tables Vol C 4.2.6.8 and 6.1.1.4'
N 0.0061 0.0033 12.2126 0.0057 3.1322 9.8933 2.0125 28.9975 1.1663 0.5826 -11.5290 'International Tables Vol C 4.2.6.8 and 6.1.1.4'

loop_
_geom_angle_atom_site_label_1
_geom_angle_site_symmetry_1
_geom_angle_atom_site_label_2
_geom_angle_atom_site_label_3
_geom_angle
_geom_angle_publ_flag
C7 . N1 C8 125.1(3) yes
C7 . N1 C10 118.6(3) yes
C8 . N1 C10 116.0(3) yes
C12 . N2 C13 124.8(3) yes
C12 . N2 C15 116.4(3) yes
C13 . N2 C15 118.6(3) yes
C17 . N3 C18 124.1(3) yes
C17 . N3 C20 118.6(3) yes
C18 . N3 C20 117.1(3) yes
C22 . O4 H4 116(3) no
C25 . O5 H5 108(3) no
C28 . O6 H6 109(3) no
C2 . C1 C6 118.9(3) yes
C2 . C1 C7 123.2(3) yes
C6 . C1 C7 117.7(3) yes
C1 . C2 C3 121.1(3) yes
C1 . C2 H21 119.447 no
C3 . C2 H21 119.451 no
C2 . C3 C4 118.9(3) yes
C2 . C3 C12 123.5(3) yes
C4 . C3 C12 117.2(3) yes
C3 . C4 C5 120.7(3) yes
C3 . C4 H41 119.697 no
C5 . C4 H41 119.627 no
C4 . C5 C6 119.6(3) yes
C4 . C5 C17 119.2(3) yes
C6 . C5 C17 120.9(3) yes
C5 . C6 C1 120.6(3) yes
C5 . C6 H61 119.665 no
C1 . C6 H61 119.692 no
C1 . C7 N1 120.2(3) yes
C1 . C7 O1 118.1(3) yes
N1 . C7 O1 121.8(3) yes
N1 . C8 C9 112.7(3) yes
N1 . C8 H81 108.656 no
C9 . C8 H81 108.632 no
N1 . C8 H82 108.643 no
C9 . C8 H82 108.660 no
H81 . C8 H82 109.479 no
C8 . C9 H91 109.453 no
C8 . C9 H92 109.470 no
H91 . C9 H92 109.459 no
C8 . C9 H93 109.464 no
H91 . C9 H93 109.492 no
H92 . C9 H93 109.490 no
N1 . C10 C11 112.9(4) yes
N1 . C10 H101 108.579 no
C11 . C10 H101 108.570 no
N1 . C10 H102 108.615 no
C11 . C10 H102 108.577 no
H101 . C10 H102 109.514 no
C10 . C11 H111 109.610 no
C10 . C11 H112 109.472 no
H111 . C11 H112 109.460 no
C10 . C11 H113 109.491 no
H111 . C11 H113 109.517 no
H112 . C11 H113 109.277 no
C3 . C12 N2 122.4(3) yes
C3 . C12 O2 117.2(3) yes
N2 . C12 O2 120.4(3) yes
N2 . C13 C14 120.0(5) yes
N2 . C13 H131 106.795 no
C14 . C13 H131 106.869 no
N2 . C13 H132 106.722 no
C14 . C13 H132 106.803 no
H131 . C13 H132 109.422 no
C13 . C14 H141 109.242 no
C13 . C14 H142 109.212 no
H141 . C14 H142 109.683 no
C13 . C14 H143 109.271 no
H141 . C14 H143 109.712 no
H142 . C14 H143 109.704 no
N2 . C15 C16 109.0(5) yes
N2 . C15 H151 109.793 no
C16 . C15 H151 109.914 no
N2 . C15 H152 109.696 no
C16 . C15 H152 109.681 no
H151 . C15 H152 108.750 no
C15 . C16 H161 109.499 no
C15 . C16 H162 108.842 no
H161 . C16 H162 109.721 no
C15 . C16 H163 109.119 no
H161 . C16 H163 110.020 no
H162 . C16 H163 109.619 no
C5 . C17 N3 119.7(3) yes
C5 . C17 O3 117.6(3) yes
N3 . C17 O3 122.7(3) yes
N3 . C18 C19 112.8(3) yes
N3 . C18 H181 108.677 no
C19 . C18 H181 108.674 no
N3 . C18 H182 108.527 no
C19 . C18 H182 108.628 no
H181 . C18 H182 109.484 no
C18 . C19 H191 109.486 no
C18 . C19 H192 109.459 no
H191 . C19 H192 109.513 no
C18 . C19 H193 109.471 no
H191 . C19 H193 109.466 no
H192 . C19 H193 109.433 no
N3 . C20 C21 112.4(3) yes
N3 . C20 H201 108.736 no
C21 . C20 H201 108.965 no
N3 . C20 H202 108.454 no
C21 . C20 H202 108.660 no
H201 . C20 H202 109.644 no
C20 . C21 H211 109.337 no
C20 . C21 H212 109.450 no
H211 . C21 H212 109.406 no
C20 . C21 H213 109.665 no
H211 . C21 H213 109.435 no
H212 . C21 H213 109.533 no
O4 . C22 C23 123.1(3) yes
O4 . C22 C27 117.9(3) yes
C23 . C22 C27 119.0(3) yes
C22 . C23 C24 120.5(3) yes
C22 . C23 H231 119.621 no
C24 . C23 H231 119.887 no
C23 . C24 C25 120.6(3) yes
C23 . C24 H241 119.732 no
C25 . C24 H241 119.703 no
O5 . C25 C24 118.0(3) yes
O5 . C25 C26 123.1(3) yes
C24 . C25 C26 119.0(3) yes
C25 . C26 C27 120.4(3) yes
C25 . C26 H261 119.763 no
C27 . C26 H261 119.878 no
C26 . C27 C22 120.6(3) yes
C26 . C27 H271 119.689 no
C22 . C27 H271 119.665 no
O6 . C28 C29 122.8(4) yes
O6 . C28 C30 118.3(5) yes
C29 . C28 C30 118.9(4) yes
C30 2_756 C29 C28 120.9(4) yes
C30 2_756 C29 H291 119.616 no
C28 . C29 H291 119.519 no
C29 2_756 C30 C28 120.2(4) yes
C29 2_756 C30 H301 119.864 no
C28 . C30 H301 119.900 no

loop_
_geom_bond_atom_site_label_1
_geom_bond_atom_site_label_2
_geom_bond_site_symmetry_2
_geom_bond_distance
_geom_bond_publ_flag
N1 C7 . 1.327(4) yes
N1 C8 . 1.457(4) yes
N1 C10 . 1.468(4) yes
N2 C12 . 1.316(4) yes
N2 C13 . 1.472(5) yes
N2 C15 . 1.542(6) yes
N3 C17 . 1.324(4) yes
N3 C18 . 1.467(4) yes
N3 C20 . 1.476(4) yes
O1 C7 . 1.238(4) yes
O2 C12 . 1.235(4) yes
O3 C17 . 1.240(4) yes
O4 C22 . 1.365(4) yes
O4 H4 . 0.87(5) no
O5 C25 . 1.376(4) yes
O5 H5 . 0.96(6) no
O6 C28 . 1.375(5) yes
O6 H6 . 0.93(6) no
C1 C2 . 1.393(4) yes
C1 C6 . 1.386(4) yes
C1 C7 . 1.498(4) yes
C2 C3 . 1.390(4) yes
C2 H21 . 0.949 no
C3 C4 . 1.385(4) yes
C3 C12 . 1.501(4) yes
C4 C5 . 1.389(4) yes
C4 H41 . 0.949 no
C5 C6 . 1.386(4) yes
C5 C17 . 1.507(4) yes
C6 H61 . 0.950 no
C8 C9 . 1.499(6) yes
C8 H81 . 0.950 no
C8 H82 . 0.950 no
C9 H91 . 0.950 no
C9 H92 . 0.950 no
C9 H93 . 0.950 no
C10 C11 . 1.491(7) yes
C10 H101 . 0.950 no
C10 H102 . 0.949 no
C11 H111 . 0.949 no
C11 H112 . 0.952 no
C11 H113 . 0.951 no
C13 C14 . 1.358(8) yes
C13 H131 . 0.950 no
C13 H132 . 0.951 no
C14 H141 . 0.949 no
C14 H142 . 0.949 no
C14 H143 . 0.949 no
C15 C16 . 1.411(8) yes
C15 H151 . 0.954 no
C15 H152 . 0.955 no
C16 H161 . 0.946 no
C16 H162 . 0.951 no
C16 H163 . 0.947 no
C18 C19 . 1.498(6) yes
C18 H181 . 0.949 no
C18 H182 . 0.950 no
C19 H191 . 0.950 no
C19 H192 . 0.950 no
C19 H193 . 0.951 no
C20 C21 . 1.485(6) yes
C20 H201 . 0.947 no
C20 H202 . 0.951 no
C21 H211 . 0.951 no
C21 H212 . 0.950 no
C21 H213 . 0.949 no
C22 C23 . 1.362(5) yes
C22 C27 . 1.372(5) yes
C23 C24 . 1.377(5) yes
C23 H231 . 0.950 no
C24 C25 . 1.375(5) yes
C24 H241 . 0.950 no
C25 C26 . 1.363(5) yes
C26 C27 . 1.378(5) yes
C26 H261 . 0.950 no
C27 H271 . 0.950 no
C28 C29 . 1.373(6) yes
C28 C30 . 1.383(6) yes
C29 C30 2_756 1.386(6) yes
C29 H291 . 0.949 no
C30 H301 . 0.949 no
